data_7239294
loop_
_publ_author_name
'Pan, Mingguang'
'Xue, Min'

_publ_section_title
;
 Pillar[5]arene derivatives with three different kinds of repeating units:
 first examples, crystal structures and selective preparation
;
_journal_issue 1
_journal_name_full 'RSC Adv.'
_journal_page_first 260
_journal_paper_doi 10.1039/C3RA44581J
_journal_volume 4
_journal_year 2014
_chemical_formula_moiety 'C53 H58 O18, 4(CH2 Cl2)'
_chemical_formula_sum 'C57 H64 Cl8 O18'
_chemical_formula_weight 1320.68
_space_group_IT_number 15
_space_group_name_Hall '-C 2yc'
_space_group_name_H-M_alt 'C 1 2/c 1'
_symmetry_cell_setting monoclinic
_symmetry_space_group_name_Hall '-C 2yc'
_symmetry_space_group_name_H-M 'C 1 2/c 1'
_atom_sites_solution_hydrogens geom
_atom_sites_solution_primary direct
_atom_sites_solution_secondary difmap
_audit_creation_method SHELXL-97
_cell_angle_alpha 90.00
_cell_angle_beta 102.2746(19)
_cell_angle_gamma 90.00
_cell_formula_units_Z 4
_cell_length_a 19.5855(4)
_cell_length_b 15.4343(3)
_cell_length_c 21.1972(4)
_cell_measurement_reflns_used 11244
_cell_measurement_temperature 170(2)
_cell_measurement_theta_max 66.8747
_cell_measurement_theta_min 3.6760
_cell_volume 6261.2(2)
_computing_cell_refinement 'CrysAlis PRO (Agilent Technologies, 2011)'
_computing_data_collection 'CrysAlis PRO'
_computing_data_reduction 'CrysAlis PRO'
_computing_molecular_graphics 'OLEX2 (Dolomanov et al., 2009)'
_computing_publication_material OLEX2
_computing_structure_refinement 'SHELXL-97 (Sheldrick, 2008)'
_computing_structure_solution 'SHELXS-97 (Sheldrick, 2008)'
_diffrn_ambient_temperature 170(2)
_diffrn_detector_area_resol_mean 10.3592
_diffrn_measured_fraction_theta_full 0.994
_diffrn_measured_fraction_theta_max 0.994
_diffrn_measurement_device_type 'Xcalibur, Atlas, Gemini ultra'
_diffrn_measurement_method '\w scans'
_diffrn_radiation_monochromator graphite
_diffrn_radiation_source 'fine-focus sealed tube'
_diffrn_radiation_type CuK\a
_diffrn_radiation_wavelength 1.54184
_diffrn_reflns_av_R_equivalents 0.0445
_diffrn_reflns_av_sigmaI/netI 0.0285
_diffrn_reflns_limit_h_max 19
_diffrn_reflns_limit_h_min -23
_diffrn_reflns_limit_k_max 18
_diffrn_reflns_limit_k_min -18
_diffrn_reflns_limit_l_max 25
_diffrn_reflns_limit_l_min -24
_diffrn_reflns_number 28585
_diffrn_reflns_theta_full 66.99
_diffrn_reflns_theta_max 66.99
_diffrn_reflns_theta_min 3.68
_exptl_absorpt_coefficient_mu 3.869
_exptl_absorpt_correction_T_max 0.3899
_exptl_absorpt_correction_T_min 0.3211
_exptl_absorpt_correction_type multi-scan
_exptl_absorpt_process_details
;
CrysAlis PRO (Agilent Technologies, 2011) 
;
_exptl_crystal_colour colorless
_exptl_crystal_density_diffrn 1.401
_exptl_crystal_density_method 'not measured'
_exptl_crystal_description block
_exptl_crystal_F_000 2744
_exptl_crystal_size_max 0.38
_exptl_crystal_size_mid 0.32
_exptl_crystal_size_min 0.30
_platon_squeeze_details
;
Two disordered CH2Cl2 solvent were removed from the asymmetric unit.
;
_refine_diff_density_max 0.268
_refine_diff_density_min -0.240
_refine_diff_density_rms 0.048
_refine_ls_extinction_method none
_refine_ls_goodness_of_fit_ref 1.034
_refine_ls_hydrogen_treatment constr
_refine_ls_matrix_type full
_refine_ls_number_parameters 326
_refine_ls_number_reflns 5551
_refine_ls_number_restraints 0
_refine_ls_restrained_S_all 1.034
_refine_ls_R_factor_all 0.0610
_refine_ls_R_factor_gt 0.0547
_refine_ls_shift/su_max 0.000
_refine_ls_shift/su_mean 0.000
_refine_ls_structure_factor_coef Fsqd
_refine_ls_weighting_details 'calc w=1/[\s^2^(Fo^2^)+(0.0657P)^2^+8.5438P] where P=(Fo^2^+2Fc^2^)/3'
_refine_ls_weighting_scheme calc
_refine_ls_wR_factor_gt 0.1448
_refine_ls_wR_factor_ref 0.1486
_reflns_number_gt 4703
_reflns_number_total 5551
_reflns_threshold_expression >2sigma(I)
_cod_data_source_file c3ra44581j.txt
_cod_data_source_block 130419_pmg_71
_cod_original_sg_symbol_H-M 'C 2/c'
_cod_database_code 7239294

loop_
_symmetry_equiv_pos_as_xyz
'x, y, z'
'-x, y, -z+1/2'
'x+1/2, y+1/2, z'
'-x+1/2, y+1/2, -z+1/2'
'-x, -y, -z'
'x, -y, z-1/2'
'-x+1/2, -y+1/2, -z'
'x+1/2, -y+1/2, z-1/2'

loop_
_atom_site_label
_atom_site_type_symbol
_atom_site_fract_x
_atom_site_fract_y
_atom_site_fract_z
_atom_site_U_iso_or_equiv
_atom_site_adp_type
_atom_site_occupancy
_atom_site_symmetry_multiplicity
_atom_site_calc_flag
_atom_site_refinement_flags
O1 O 0.68843(8) 0.10267(10) 0.20478(7) 0.0390(4) Uani 1 1 d .
O2 O 0.54960(8) -0.04425(10) 0.38006(7) 0.0393(4) Uani 1 1 d .
O3 O 0.69239(8) 0.42277(9) 0.20442(6) 0.0335(3) Uani 1 1 d .
O4 O 0.66098(8) 0.50066(10) 0.08902(7) 0.0383(4) Uani 1 1 d .
O5 O 0.73722(8) 0.41628(10) 0.05267(6) 0.0397(4) Uani 1 1 d .
O6 O 0.68700(8) 0.23981(9) 0.42757(6) 0.0331(3) Uani 1 1 d .
O7 O 0.66608(9) 0.13674(10) 0.52302(7) 0.0435(4) Uani 1 1 d .
O8 O 0.62057(8) 0.24699(10) 0.56937(7) 0.0417(4) Uani 1 1 d .
O9 O 0.55541(7) 0.52388(11) 0.38126(6) 0.0376(4) Uani 1 1 d .
C1 C 0.5000 -0.08567(17) 0.2500 0.0301(6) Uani 1 2 d S
H1A H 0.4925 -0.1233 0.2857 0.036 Uiso 0.50 1 calc PR
H1B H 0.5075 -0.1233 0.2143 0.036 Uiso 0.50 1 calc PR
C2 C 0.56403(9) -0.02963(12) 0.27316(9) 0.0269(4) Uani 1 1 d .
C3 C 0.59873(10) 0.00595(13) 0.22846(9) 0.0308(4) Uani 1 1 d .
H3 H 0.5845 -0.0095 0.1842 0.037 Uiso 1 1 calc R
C4 C 0.65358(10) 0.06336(12) 0.24719(9) 0.0275(4) Uani 1 1 d .
C5 C 0.67592(9) 0.08692(12) 0.31205(9) 0.0254(4) Uani 1 1 d .
C6 C 0.64171(10) 0.05081(13) 0.35694(9) 0.0281(4) Uani 1 1 d .
H6 H 0.6562 0.0658 0.4012 0.034 Uiso 1 1 calc R
C7 C 0.58650(10) -0.00708(13) 0.33777(9) 0.0290(4) Uani 1 1 d .
C8 C 0.67226(14) 0.0750(2) 0.13980(11) 0.0530(6) Uani 1 1 d .
H8A H 0.6990 0.1094 0.1146 0.079 Uiso 1 1 calc R
H8B H 0.6222 0.0829 0.1222 0.079 Uiso 1 1 calc R
H8C H 0.6844 0.0137 0.1375 0.079 Uiso 1 1 calc R
C9 C 0.57256(18) -0.0254(2) 0.44647(12) 0.0713(10) Uani 1 1 d .
H9A H 0.5660 0.0365 0.4538 0.107 Uiso 1 1 calc R
H9B H 0.6222 -0.0401 0.4602 0.107 Uiso 1 1 calc R
H9C H 0.5454 -0.0595 0.4715 0.107 Uiso 1 1 calc R
C10 C 0.73586(9) 0.15016(12) 0.33265(9) 0.0272(4) Uani 1 1 d .
H10A H 0.7578 0.1397 0.3786 0.033 Uiso 1 1 calc R
H10B H 0.7716 0.1391 0.3069 0.033 Uiso 1 1 calc R
C11 C 0.71327(9) 0.24408(12) 0.32442(8) 0.0238(4) Uani 1 1 d .
C12 C 0.71612(9) 0.28944(12) 0.26804(9) 0.0261(4) Uani 1 1 d .
H12 H 0.7325 0.2609 0.2344 0.031 Uiso 1 1 calc R
C13 C 0.69528(10) 0.37567(13) 0.26030(9) 0.0280(4) Uani 1 1 d .
C14 C 0.67302(9) 0.42001(12) 0.30950(8) 0.0239(4) Uani 1 1 d .
C15 C 0.67046(10) 0.37492(13) 0.36598(8) 0.0270(4) Uani 1 1 d .
H15 H 0.6557 0.4040 0.4003 0.032 Uiso 1 1 calc R
C16 C 0.68924(9) 0.28813(12) 0.37273(8) 0.0247(4) Uani 1 1 d .
C17 C 0.72224(12) 0.38680(14) 0.15579(9) 0.0369(5) Uani 1 1 d .
H17A H 0.7049 0.3270 0.1461 0.044 Uiso 1 1 calc R
H17B H 0.7737 0.3847 0.1702 0.044 Uiso 1 1 calc R
C18 C 0.70222(10) 0.44257(13) 0.09658(9) 0.0301(4) Uani 1 1 d .
C19 C 0.72277(14) 0.46459(18) -0.00710(10) 0.0483(6) Uani 1 1 d .
H19A H 0.7450 0.4358 -0.0388 0.072 Uiso 1 1 calc R
H19B H 0.7414 0.5235 0.0007 0.072 Uiso 1 1 calc R
H19C H 0.6722 0.4673 -0.0238 0.072 Uiso 1 1 calc R
C20 C 0.65708(11) 0.27984(13) 0.47488(9) 0.0303(4) Uani 1 1 d .
H20A H 0.6109 0.3044 0.4549 0.036 Uiso 1 1 calc R
H20B H 0.6875 0.3274 0.4960 0.036 Uiso 1 1 calc R
C21 C 0.64931(10) 0.21161(14) 0.52386(9) 0.0300(4) Uani 1 1 d .
C22 C 0.60916(14) 0.19070(19) 0.61989(11) 0.0537(7) Uani 1 1 d .
H22A H 0.5751 0.1460 0.6017 0.081 Uiso 1 1 calc R
H22B H 0.5913 0.2244 0.6520 0.081 Uiso 1 1 calc R
H22C H 0.6533 0.1631 0.6405 0.081 Uiso 1 1 calc R
C23 C 0.65041(10) 0.51355(12) 0.30155(9) 0.0267(4) Uani 1 1 d .
H23A H 0.6759 0.5428 0.2720 0.032 Uiso 1 1 calc R
H23B H 0.6625 0.5431 0.3439 0.032 Uiso 1 1 calc R
C24 C 0.57275(10) 0.52107(11) 0.27487(8) 0.0246(4) Uani 1 1 d .
C25 C 0.52562(10) 0.52288(13) 0.31605(8) 0.0271(4) Uani 1 1 d .
C26 C 0.45427(10) 0.52256(12) 0.29154(9) 0.0272(4) Uani 1 1 d .
H26 H 0.4232 0.5234 0.3204 0.033 Uiso 1 1 calc R
C27 C 0.50995(14) 0.5302(3) 0.42467(10) 0.0722(10) Uani 1 1 d .
H27A H 0.4776 0.4810 0.4182 0.108 Uiso 1 1 calc R
H27B H 0.4834 0.5844 0.4168 0.108 Uiso 1 1 calc R
H27C H 0.5373 0.5297 0.4691 0.108 Uiso 1 1 calc R

loop_
_atom_site_aniso_label
_atom_site_aniso_U_11
_atom_site_aniso_U_22
_atom_site_aniso_U_33
_atom_site_aniso_U_23
_atom_site_aniso_U_13
_atom_site_aniso_U_12
O1 0.0458(8) 0.0490(9) 0.0265(7) -0.0015(6) 0.0176(6) -0.0070(7)
O2 0.0440(8) 0.0463(9) 0.0301(7) 0.0039(6) 0.0133(6) -0.0145(7)
O3 0.0531(8) 0.0278(7) 0.0251(7) 0.0061(5) 0.0204(6) 0.0088(6)
O4 0.0444(8) 0.0384(8) 0.0348(8) 0.0062(6) 0.0142(6) 0.0075(7)
O5 0.0515(9) 0.0489(9) 0.0229(7) 0.0060(6) 0.0171(6) 0.0131(7)
O6 0.0480(8) 0.0318(7) 0.0218(7) 0.0061(5) 0.0129(6) 0.0034(6)
O7 0.0620(10) 0.0377(9) 0.0312(8) 0.0055(6) 0.0107(7) -0.0019(7)
O8 0.0512(9) 0.0493(9) 0.0296(7) 0.0051(6) 0.0195(7) -0.0030(7)
O9 0.0369(8) 0.0615(10) 0.0147(6) -0.0001(6) 0.0062(5) -0.0071(7)
C1 0.0321(14) 0.0215(13) 0.0353(14) 0.000 0.0042(11) 0.000
C2 0.0279(9) 0.0194(9) 0.0331(10) 0.0019(7) 0.0058(8) 0.0044(7)
C3 0.0325(10) 0.0346(11) 0.0251(9) -0.0024(8) 0.0061(8) 0.0028(8)
C4 0.0299(9) 0.0266(9) 0.0283(9) 0.0007(7) 0.0112(8) 0.0021(7)
C5 0.0261(9) 0.0225(9) 0.0276(9) 0.0020(7) 0.0056(7) 0.0041(7)
C6 0.0301(9) 0.0308(10) 0.0229(9) 0.0026(7) 0.0047(7) 0.0017(8)
C7 0.0303(9) 0.0292(10) 0.0286(10) 0.0075(8) 0.0086(8) 0.0015(8)
C8 0.0605(15) 0.0744(18) 0.0280(11) -0.0044(11) 0.0181(10) -0.0126(13)
C9 0.083(2) 0.103(2) 0.0323(13) -0.0055(13) 0.0228(13) -0.0517(19)
C10 0.0252(9) 0.0305(10) 0.0259(9) 0.0041(7) 0.0058(7) 0.0021(7)
C11 0.0203(8) 0.0285(10) 0.0221(9) 0.0017(7) 0.0039(7) -0.0031(7)
C12 0.0285(9) 0.0289(10) 0.0227(9) 0.0003(7) 0.0098(7) 0.0026(7)
C13 0.0321(9) 0.0331(10) 0.0205(9) 0.0042(7) 0.0093(7) -0.0021(8)
C14 0.0242(8) 0.0273(9) 0.0196(8) 0.0003(7) 0.0036(7) -0.0028(7)
C15 0.0302(9) 0.0334(10) 0.0171(8) -0.0013(7) 0.0042(7) -0.0030(8)
C16 0.0269(9) 0.0272(9) 0.0195(8) 0.0037(7) 0.0038(7) -0.0014(7)
C17 0.0546(13) 0.0367(11) 0.0237(10) 0.0035(8) 0.0182(9) 0.0104(9)
C18 0.0376(10) 0.0318(10) 0.0236(9) 0.0008(8) 0.0123(8) 0.0021(8)
C19 0.0605(15) 0.0663(16) 0.0211(10) 0.0103(10) 0.0153(10) 0.0045(12)
C20 0.0387(10) 0.0326(10) 0.0208(9) 0.0040(8) 0.0090(8) 0.0016(8)
C21 0.0305(10) 0.0397(12) 0.0188(9) 0.0032(8) 0.0030(7) -0.0044(8)
C22 0.0572(15) 0.0743(18) 0.0339(12) 0.0120(12) 0.0192(11) -0.0156(13)
C23 0.0335(10) 0.0261(9) 0.0212(8) 0.0003(7) 0.0077(7) -0.0025(7)
C24 0.0328(9) 0.0205(9) 0.0217(9) 0.0002(7) 0.0081(7) -0.0010(7)
C25 0.0338(10) 0.0321(10) 0.0161(8) -0.0001(7) 0.0066(7) -0.0047(8)
C26 0.0347(10) 0.0295(10) 0.0190(8) -0.0015(7) 0.0093(7) -0.0049(8)
C27 0.0483(14) 0.155(3) 0.0160(10) -0.0070(14) 0.0126(10) -0.0322(17)

loop_
_atom_type_symbol
_atom_type_description
_atom_type_scat_dispersion_real
_atom_type_scat_dispersion_imag
_atom_type_scat_source
C C 0.0181 0.0091 'International Tables Vol C Tables 4.2.6.8 and 6.1.1.4'
H H 0.0000 0.0000 'International Tables Vol C Tables 4.2.6.8 and 6.1.1.4'
O O 0.0492 0.0322 'International Tables Vol C Tables 4.2.6.8 and 6.1.1.4'
Cl Cl 0.3639 0.7018 'International Tables Vol C Tables 4.2.6.8 and 6.1.1.4'

loop_
_geom_angle_atom_site_label_1
_geom_angle_atom_site_label_2
_geom_angle_atom_site_label_3
_geom_angle
_geom_angle_site_symmetry_1
_geom_angle_site_symmetry_3
C4 O1 C8 117.60(17) . .
C7 O2 C9 117.28(17) . .
C13 O3 C17 118.32(15) . .
C18 O5 C19 114.94(17) . .
C16 O6 C20 116.91(15) . .
C21 O8 C22 116.70(19) . .
C25 O9 C27 117.50(17) . .
C2 C1 C2 110.5(2) . 2_655
C2 C1 H1A 109.6 . .
C2 C1 H1A 109.6 2_655 .
C2 C1 H1B 109.6 . .
C2 C1 H1B 109.6 2_655 .
H1A C1 H1B 108.1 . .
C7 C2 C3 118.29(17) . .
C7 C2 C1 121.89(15) . .
C3 C2 C1 119.65(15) . .
C4 C3 C2 121.28(18) . .
C4 C3 H3 119.4 . .
C2 C3 H3 119.4 . .
O1 C4 C3 123.79(17) . .
O1 C4 C5 115.55(17) . .
C3 C4 C5 120.64(17) . .
C6 C5 C4 118.19(17) . .
C6 C5 C10 121.09(17) . .
C4 C5 C10 120.72(16) . .
C5 C6 C7 120.90(17) . .
C5 C6 H6 119.5 . .
C7 C6 H6 119.5 . .
O2 C7 C2 115.66(17) . .
O2 C7 C6 123.64(17) . .
C2 C7 C6 120.69(17) . .
O1 C8 H8A 109.5 . .
O1 C8 H8B 109.5 . .
H8A C8 H8B 109.5 . .
O1 C8 H8C 109.5 . .
H8A C8 H8C 109.5 . .
H8B C8 H8C 109.5 . .
O2 C9 H9A 109.5 . .
O2 C9 H9B 109.5 . .
H9A C9 H9B 109.5 . .
O2 C9 H9C 109.5 . .
H9A C9 H9C 109.5 . .
H9B C9 H9C 109.5 . .
C11 C10 C5 113.15(15) . .
C11 C10 H10A 108.9 . .
C5 C10 H10A 108.9 . .
C11 C10 H10B 108.9 . .
C5 C10 H10B 108.9 . .
H10A C10 H10B 107.8 . .
C16 C11 C12 117.78(17) . .
C16 C11 C10 121.26(16) . .
C12 C11 C10 120.96(16) . .
C13 C12 C11 121.09(17) . .
C13 C12 H12 119.5 . .
C11 C12 H12 119.5 . .
O3 C13 C12 124.21(16) . .
O3 C13 C14 114.93(17) . .
C12 C13 C14 120.82(16) . .
C13 C14 C15 118.14(17) . .
C13 C14 C23 121.18(16) . .
C15 C14 C23 120.66(16) . .
C16 C15 C14 120.85(17) . .
C16 C15 H15 119.6 . .
C14 C15 H15 119.6 . .
C15 C16 O6 123.31(16) . .
C15 C16 C11 121.27(16) . .
O6 C16 C11 115.41(16) . .
O3 C17 C18 108.14(16) . .
O3 C17 H17A 110.1 . .
C18 C17 H17A 110.1 . .
O3 C17 H17B 110.1 . .
C18 C17 H17B 110.1 . .
H17A C17 H17B 108.4 . .
O4 C18 O5 124.68(18) . .
O4 C18 C17 126.20(17) . .
O5 C18 C17 109.11(16) . .
O5 C19 H19A 109.5 . .
O5 C19 H19B 109.5 . .
H19A C19 H19B 109.5 . .
O5 C19 H19C 109.5 . .
H19A C19 H19C 109.5 . .
H19B C19 H19C 109.5 . .
O6 C20 C21 107.58(16) . .
O6 C20 H20A 110.2 . .
C21 C20 H20A 110.2 . .
O6 C20 H20B 110.2 . .
C21 C20 H20B 110.2 . .
H20A C20 H20B 108.5 . .
O7 C21 O8 124.26(18) . .
O7 C21 C20 126.36(18) . .
O8 C21 C20 109.38(17) . .
O8 C22 H22A 109.5 . .
O8 C22 H22B 109.5 . .
H22A C22 H22B 109.5 . .
O8 C22 H22C 109.5 . .
H22A C22 H22C 109.5 . .
H22B C22 H22C 109.5 . .
C14 C23 C24 111.33(15) . .
C14 C23 H23A 109.4 . .
C24 C23 H23A 109.4 . .
C14 C23 H23B 109.4 . .
C24 C23 H23B 109.4 . .
H23A C23 H23B 108.0 . .
C26 C24 C25 118.06(17) 2_655 .
C26 C24 C23 121.00(16) 2_655 .
C25 C24 C23 120.88(16) . .
O9 C25 C26 123.62(16) . .
O9 C25 C24 115.48(17) . .
C26 C25 C24 120.89(17) . .
C25 C26 C24 121.00(17) . 2_655
C25 C26 H26 119.5 . .
C24 C26 H26 119.5 2_655 .
O9 C27 H27A 109.5 . .
O9 C27 H27B 109.5 . .
H27A C27 H27B 109.5 . .
O9 C27 H27C 109.5 . .
H27A C27 H27C 109.5 . .
H27B C27 H27C 109.5 . .

loop_
_geom_bond_atom_site_label_1
_geom_bond_atom_site_label_2
_geom_bond_distance
_geom_bond_site_symmetry_2
O1 C4 1.379(2) .
O1 C8 1.412(3) .
O2 C7 1.389(2) .
O2 C9 1.414(3) .
O3 C13 1.381(2) .
O3 C17 1.403(2) .
O4 C18 1.195(2) .
O5 C18 1.331(2) .
O5 C19 1.445(3) .
O6 C16 1.390(2) .
O6 C20 1.407(2) .
O7 C21 1.203(3) .
O8 C21 1.333(2) .
O8 C22 1.433(3) .
O9 C25 1.381(2) .
O9 C27 1.413(3) .
C1 C2 1.517(2) .
C1 C2 1.517(2) 2_655
C1 H1A 0.9900 .
C1 H1B 0.9900 .
C2 C7 1.391(3) .
C2 C3 1.391(3) .
C3 C4 1.384(3) .
C3 H3 0.9500 .
C4 C5 1.399(3) .
C5 C6 1.391(3) .
C5 C10 1.518(3) .
C6 C7 1.395(3) .
C6 H6 0.9500 .
C8 H8A 0.9800 .
C8 H8B 0.9800 .
C8 H8C 0.9800 .
C9 H9A 0.9800 .
C9 H9B 0.9800 .
C9 H9C 0.9800 .
C10 C11 1.515(3) .
C10 H10A 0.9900 .
C10 H10B 0.9900 .
C11 C16 1.392(3) .
C11 C12 1.396(3) .
C12 C13 1.392(3) .
C12 H12 0.9500 .
C13 C14 1.393(3) .
C14 C15 1.395(3) .
C14 C23 1.509(3) .
C15 C16 1.388(3) .
C15 H15 0.9500 .
C17 C18 1.504(3) .
C17 H17A 0.9900 .
C17 H17B 0.9900 .
C19 H19A 0.9800 .
C19 H19B 0.9800 .
C19 H19C 0.9800 .
C20 C21 1.509(3) .
C20 H20A 0.9900 .
C20 H20B 0.9900 .
C22 H22A 0.9800 .
C22 H22B 0.9800 .
C22 H22C 0.9800 .
C23 C24 1.510(3) .
C23 H23A 0.9900 .
C23 H23B 0.9900 .
C24 C26 1.395(3) 2_655
C24 C25 1.399(3) .
C25 C26 1.384(3) .
C26 C24 1.395(3) 2_655
C26 H26 0.9500 .
C27 H27A 0.9800 .
C27 H27B 0.9800 .
C27 H27C 0.9800 .

loop_
_platon_squeeze_void_nr
_platon_squeeze_void_average_x
_platon_squeeze_void_average_y
_platon_squeeze_void_average_z
_platon_squeeze_void_volume
_platon_squeeze_void_count_electrons
_platon_squeeze_void_content
1 0.410 0.250 0.358 919 360 ' '
2 0.087 0.750 0.142 919 360 ' '
